data_7159772
loop_
_publ_author_name
'Agrawal, Abhijeet R.'
'Shiouki, Israa'
'Deree, Yinon'
'Bogoslavsky, Benny'
'Gidron, Ori'

_publ_section_title
;
 Controlling helicene's pitch by molecular tethering
;
_journal_issue 7
_journal_name_full 'Organic &amp; Biomolecular Chemistry'
_journal_page_first 1365
_journal_page_last 1368
_journal_paper_doi 10.1039/D3OB02075D
_journal_volume 22
_journal_year 2024
_chemical_formula_moiety 'C42 H34'
_chemical_formula_sum 'C42 H34'
_chemical_formula_weight 538.69
_chemical_properties_physical Light-sensitive
_space_group_crystal_system monoclinic
_space_group_IT_number 14
_space_group_name_Hall '-P 2ybc'
_space_group_name_H-M_alt 'P 1 21/c 1'
_atom_sites_solution_hydrogens geom
_atom_sites_solution_primary dual
_audit_creation_date 2023-07-23
_audit_creation_method
;
Olex2 1.5-ac5-024
(compiled 2022.04.12 svn.rca3783a0 for Rigaku Oxford Diffraction, GUI svn.r6498)
;
_audit_update_record
;
2023-09-21 deposited with the CCDC.	2024-01-08 downloaded from the CCDC.
;
_cell_angle_alpha 90
_cell_angle_beta 96.138(3)
_cell_angle_gamma 90
_cell_formula_units_Z 4
_cell_length_a 13.7697(4)
_cell_length_b 15.4363(5)
_cell_length_c 14.6704(5)
_cell_measurement_reflns_used 8510
_cell_measurement_temperature 150.00(10)
_cell_measurement_theta_max 32.7220
_cell_measurement_theta_min 2.0030
_cell_volume 3100.36(17)
_computing_cell_refinement 'CrysAlisPro 1.171.42.94a (Rigaku OD, 2023)'
_computing_data_collection 'CrysAlisPro 1.171.42.94a (Rigaku OD, 2023)'
_computing_data_reduction 'CrysAlisPro 1.171.42.94a (Rigaku OD, 2023)'
_computing_molecular_graphics 'Olex2 1.5-ac5-024 (Dolomanov et al., 2009)'
_computing_publication_material 'Olex2 1.5-ac5-024 (Dolomanov et al., 2009)'
_computing_structure_refinement 'SHELXL 2018/3 (Sheldrick, 2015)'
_computing_structure_solution 'SHELXT 2014/4 (Sheldrick, 2014)'
_diffrn_ambient_environment N~2~
_diffrn_ambient_temperature 150.00(10)
_diffrn_detector 'Hybrid Pixel Array Detector'
_diffrn_detector_area_resol_mean 10.0000
_diffrn_detector_type HyPix
_diffrn_measured_fraction_theta_full 0.999
_diffrn_measured_fraction_theta_max 0.834
_diffrn_measurement_details
;
List of Runs (angles in degrees, time in seconds):

  # Type    Start    End  Width  t~exp~   \w     \q     \k     \f   Frames
#--------------------------------------------------------------------------
  1  \w    -64.00   0.00   0.50   60.00    --    6.81 -19.00  60.00  128
  2  \w     22.00  69.00   0.50   60.00    --    6.81  37.00  30.00   94
  3  \w    -14.00  21.00   0.50   60.00    --   -7.90 -99.00  60.00   70
  4  \w    -27.00  57.00   0.50   60.00    --   -7.90  77.00-120.00  168
;
_diffrn_measurement_device 'four-circle diffractometer'
_diffrn_measurement_device_type 'XtaLAB Synergy, Single source at offset/far, HyPix'
_diffrn_measurement_method '\w scans'
_diffrn_orient_matrix_type 'CrysAlisPro convention (1999,Acta A55,543-557)'
_diffrn_orient_matrix_UB_11 -0.0189444000
_diffrn_orient_matrix_UB_12 -0.0320255000
_diffrn_orient_matrix_UB_13 0.0279222000
_diffrn_orient_matrix_UB_21 -0.0005337000
_diffrn_orient_matrix_UB_22 0.0305688000
_diffrn_orient_matrix_UB_23 0.0360488000
_diffrn_orient_matrix_UB_31 -0.0482122000
_diffrn_orient_matrix_UB_32 0.0122462000
_diffrn_orient_matrix_UB_33 -0.0169541000
_diffrn_radiation_monochromator mirror
_diffrn_radiation_probe x-ray
_diffrn_radiation_type 'Mo K\a'
_diffrn_radiation_wavelength 0.71073
_diffrn_reflns_av_R_equivalents 0.0290
_diffrn_reflns_av_unetI/netI 0.0369
_diffrn_reflns_Laue_measured_fraction_full 0.999
_diffrn_reflns_Laue_measured_fraction_max 0.834
_diffrn_reflns_limit_h_max 19
_diffrn_reflns_limit_h_min -17
_diffrn_reflns_limit_k_max 23
_diffrn_reflns_limit_k_min -22
_diffrn_reflns_limit_l_max 20
_diffrn_reflns_limit_l_min -21
_diffrn_reflns_number 27445
_diffrn_reflns_point_group_measured_fraction_full 0.999
_diffrn_reflns_point_group_measured_fraction_max 0.834
_diffrn_reflns_theta_full 25.242
_diffrn_reflns_theta_max 32.302
_diffrn_reflns_theta_min 2.336
_diffrn_source 'micro-focus sealed X-ray tube'
_diffrn_source_type 'PhotonJet (Mo) X-ray Source'
_exptl_absorpt_coefficient_mu 0.065
_exptl_absorpt_correction_T_max 1.000
_exptl_absorpt_correction_T_min 0.762
_exptl_absorpt_correction_type gaussian
_exptl_absorpt_process_details
;
CrysAlisPro 1.171.42.94a (Rigaku Oxford Diffraction, 2023)
Numerical absorption correction based on gaussian integration over
a multifaceted crystal model
Empirical absorption correction using spherical harmonics,
implemented in SCALE3 ABSPACK scaling algorithm.
;
_exptl_crystal_colour orange
_exptl_crystal_colour_primary orange
_exptl_crystal_density_diffrn 1.154
_exptl_crystal_description block
_exptl_crystal_F_000 1144
_exptl_crystal_size_max 0.25
_exptl_crystal_size_mid 0.16
_exptl_crystal_size_min 0.11
_refine_diff_density_max 0.380
_refine_diff_density_min -0.223
_refine_diff_density_rms 0.050
_refine_ls_extinction_method none
_refine_ls_goodness_of_fit_ref 1.056
_refine_ls_hydrogen_treatment constr
_refine_ls_matrix_type full
_refine_ls_number_parameters 415
_refine_ls_number_reflns 9200
_refine_ls_number_restraints 0
_refine_ls_restrained_S_all 1.056
_refine_ls_R_factor_all 0.0956
_refine_ls_R_factor_gt 0.0630
_refine_ls_shift/su_max 0.001
_refine_ls_shift/su_mean 0.000
_refine_ls_structure_factor_coef Fsqd
_refine_ls_weighting_details 'w=1/[\s^2^(Fo^2^)+(0.1009P)^2^+0.3143P] where P=(Fo^2^+2Fc^2^)/3'
_refine_ls_weighting_scheme calc
_refine_ls_wR_factor_gt 0.1677
_refine_ls_wR_factor_ref 0.1840
_reflns_Friedel_coverage 0.000
_reflns_number_gt 6176
_reflns_number_total 9200
_reflns_threshold_expression 'I > 2\s(I)'
_cod_data_source_file d3ob02075d2.cif
_cod_data_source_block origi116
_cod_depositor_comments 'Adding full bibliography for 7159772--7159774.cif.'
_cod_database_code 7159772
_shelx_shelxl_version_number 2018/3
_chemical_oxdiff_formula C42H34
_shelx_space_group_comment
;
The symmetry employed for this shelxl refinement is uniquely defined
by the following loop, which should always be used as a source of
symmetry information in preference to the above space-group names.
They are only intended as comments.
;
_shelx_estimated_absorpt_t_max 0.993
_shelx_estimated_absorpt_t_min 0.984
_olex2_refinement_description
;
1. Fixed Uiso
 At 1.2 times of:
  All C(H) groups
 At 1.5 times of:
  All C(H,H,H) groups
2. Others
 Fixed Sof: C40A(0.5) H40A(0.5) H40B(0.5) H40C(0.5) C40B(0.5) H40D(0.5)
 H40E(0.5) H40F(0.5) C41A(0.5) H41A(0.5) H41B(0.5) H41C(0.5) C41B(0.5)
 H41D(0.5) H41E(0.5) H41F(0.5) C42A(0.5) H42A(0.5) H42B(0.5) H42C(0.5)
 C42B(0.5) H42D(0.5) H42E(0.5) H42F(0.5)
3.a Aromatic/amide H refined with riding coordinates:
 C3(H3), C4(H4), C6(H6), C7(H7), C9(H9), C10(H10), C11(H11), C12(H12),
 C18(H18), C19(H19), C21(H21), C22(H22), C24(H24), C25(H25), C26(H26), C27(H27)
3.b Idealised Me refined as rotating group:
 C34(H34A,H34B,H34C), C35(H35A,H35B,H35C), C36(H36A,H36B,H36C), C40A(H40A,H40B,
 H40C), C40B(H40D,H40E,H40F), C41A(H41A,H41B,H41C), C41B(H41D,H41E,H41F),
 C42A(H42A,H42B,H42C), C42B(H42D,H42E,H42F)
;
_olex2_submission_special_instructions 'No special instructions were received'
_oxdiff_exptl_absorpt_empirical_details
;
Empirical correction (ABSPACK) includes:
- Absorption correction using spherical harmonics
- Frame scaling
;
_oxdiff_exptl_absorpt_empirical_full_max 1.347
_oxdiff_exptl_absorpt_empirical_full_min 0.790

loop_
_space_group_symop_operation_xyz
'x, y, z'
'-x, y+1/2, -z+1/2'
'-x, -y, -z'
'x, -y-1/2, z-1/2'

loop_
_atom_site_label
_atom_site_type_symbol
_atom_site_fract_x
_atom_site_fract_y
_atom_site_fract_z
_atom_site_U_iso_or_equiv
_atom_site_adp_type
_atom_site_occupancy
_atom_site_site_symmetry_order
_atom_site_calc_flag
_atom_site_refinement_flags_posn
_atom_site_refinement_flags_adp
_atom_site_refinement_flags_occupancy
_atom_site_disorder_assembly
_atom_site_disorder_group
C1 C 0.76486(9) 0.44464(8) 0.36552(8) 0.0288(3) Uani 1 1 d . . . . .
C2 C 0.67042(9) 0.43433(8) 0.39360(8) 0.0292(3) Uani 1 1 d . . . . .
C3 C 0.58713(10) 0.47550(9) 0.34527(9) 0.0343(3) Uani 1 1 d . . . . .
H3 H 0.594964 0.509775 0.292776 0.041 Uiso 1 1 calc R U . . .
C4 C 0.49771(10) 0.46618(10) 0.37342(9) 0.0362(3) Uani 1 1 d . . . . .
H4 H 0.444963 0.499852 0.345422 0.043 Uiso 1 1 calc R U . . .
C5 C 0.48070(10) 0.40658(9) 0.44460(9) 0.0334(3) Uani 1 1 d . . . . .
C6 C 0.38383(10) 0.39282(10) 0.46746(11) 0.0406(3) Uani 1 1 d . . . . .
H6 H 0.331753 0.426375 0.438051 0.049 Uiso 1 1 calc R U . . .
C7 C 0.36492(11) 0.33305(11) 0.53004(11) 0.0461(4) Uani 1 1 d . . . . .
H7 H 0.300992 0.328611 0.548368 0.055 Uiso 1 1 calc R U . . .
C8 C 0.43965(11) 0.27654(11) 0.56894(10) 0.0427(4) Uani 1 1 d . . . . .
C9 C 0.41726(13) 0.20500(14) 0.62293(13) 0.0587(5) Uani 1 1 d . . . . .
H9 H 0.352843 0.198668 0.639594 0.070 Uiso 1 1 calc R U . . .
C10 C 0.48624(14) 0.14496(14) 0.65152(14) 0.0668(6) Uani 1 1 d . . . . .
H10 H 0.469754 0.097504 0.688126 0.080 Uiso 1 1 calc R U . . .
C11 C 0.58145(13) 0.15288(12) 0.62718(12) 0.0518(4) Uani 1 1 d . . . . .
H11 H 0.628854 0.109725 0.645143 0.062 Uiso 1 1 calc R U . . .
C12 C 0.60593(11) 0.22310(10) 0.57737(10) 0.0386(3) Uani 1 1 d . . . . .
H12 H 0.670916 0.228056 0.561786 0.046 Uiso 1 1 calc R U . . .
C13 C 0.53764(10) 0.28838(9) 0.54842(9) 0.0329(3) Uani 1 1 d . . . . .
C14 C 0.55920(9) 0.36126(9) 0.49180(9) 0.0302(3) Uani 1 1 d . . . . .
C15 C 0.65745(9) 0.38632(8) 0.47472(8) 0.0282(3) Uani 1 1 d . . . . .
C16 C 0.74176(9) 0.37543(8) 0.53845(8) 0.0281(3) Uani 1 1 d . . . . .
C17 C 0.83603(9) 0.38342(8) 0.50956(8) 0.0278(3) Uani 1 1 d . . . . .
C18 C 0.92222(10) 0.37443(9) 0.57351(9) 0.0334(3) Uani 1 1 d . . . . .
H18 H 0.916019 0.359934 0.635561 0.040 Uiso 1 1 calc R U . . .
C19 C 1.01148(10) 0.38634(9) 0.54630(10) 0.0359(3) Uani 1 1 d . . . . .
H19 H 1.066852 0.387241 0.590873 0.043 Uiso 1 1 calc R U . . .
C20 C 1.02479(10) 0.39767(9) 0.45180(10) 0.0338(3) Uani 1 1 d . . . . .
C21 C 1.12015(10) 0.40704(10) 0.42413(11) 0.0401(3) Uani 1 1 d . . . . .
H21 H 1.174663 0.410662 0.469482 0.048 Uiso 1 1 calc R U . . .
C22 C 1.13469(11) 0.41089(11) 0.33443(12) 0.0445(4) Uani 1 1 d . . . . .
H22 H 1.198135 0.422624 0.317666 0.053 Uiso 1 1 calc R U . . .
C23 C 1.05592(11) 0.39753(10) 0.26517(11) 0.0419(3) Uani 1 1 d . . . . .
C24 C 1.07289(13) 0.38703(13) 0.17228(13) 0.0559(5) Uani 1 1 d . . . . .
H24 H 1.136641 0.396179 0.154999 0.067 Uiso 1 1 calc R U . . .
C25 C 0.99899(15) 0.36395(15) 0.10711(13) 0.0619(5) Uani 1 1 d . . . . .
H25 H 1.011238 0.357958 0.044918 0.074 Uiso 1 1 calc R U . . .
C26 C 0.90507(13) 0.34917(12) 0.13239(11) 0.0514(4) Uani 1 1 d . . . . .
H26 H 0.854561 0.329978 0.087778 0.062 Uiso 1 1 calc R U . . .
C27 C 0.88569(11) 0.36217(10) 0.22076(10) 0.0396(3) Uani 1 1 d . . . . .
H27 H 0.821263 0.352960 0.236304 0.047 Uiso 1 1 calc R U . . .
C28 C 0.95955(10) 0.38912(9) 0.28994(9) 0.0342(3) Uani 1 1 d . . . . .
C29 C 0.94309(9) 0.39924(8) 0.38514(9) 0.0302(3) Uani 1 1 d . . . . .
C30 C 0.84710(9) 0.40599(8) 0.41676(9) 0.0278(3) Uani 1 1 d . . . . .
C31 C 0.77750(10) 0.50307(9) 0.29176(9) 0.0330(3) Uani 1 1 d . . . . .
C32 C 0.78755(11) 0.55575(10) 0.23401(10) 0.0411(3) Uani 1 1 d . . . . .
C33 C 0.80229(15) 0.62152(12) 0.16377(12) 0.0557(4) Uani 1 1 d . . . . .
C34 C 0.90953(17) 0.65077(18) 0.17403(18) 0.0839(7) Uani 1 1 d . . . A 2
H34A H 0.926600 0.674452 0.235642 0.126 Uiso 1 1 calc R U . A 2
H34B H 0.918748 0.695443 0.128279 0.126 Uiso 1 1 calc R U . A 2
H34C H 0.951647 0.601078 0.164720 0.126 Uiso 1 1 calc R U . A 2
C35 C 0.7773(3) 0.5818(2) 0.06920(14) 0.1074(10) Uani 1 1 d . . . B 2
H35A H 0.817245 0.529895 0.063469 0.161 Uiso 1 1 calc R U . B 2
H35B H 0.790588 0.623915 0.022141 0.161 Uiso 1 1 calc R U . B 2
H35C H 0.708013 0.565889 0.061114 0.161 Uiso 1 1 calc R U . B 2
C36 C 0.7383(2) 0.69989(16) 0.1778(2) 0.0919(8) Uani 1 1 d . . . C 1
H36A H 0.669597 0.682224 0.171647 0.138 Uiso 1 1 calc R U . C 1
H36B H 0.748181 0.743957 0.131552 0.138 Uiso 1 1 calc R U . C 1
H36C H 0.756110 0.723921 0.239121 0.138 Uiso 1 1 calc R U . C 1
C37 C 0.73165(9) 0.36794(9) 0.63441(9) 0.0305(3) Uani 1 1 d . . . . .
C38 C 0.72127(10) 0.36785(9) 0.71439(9) 0.0336(3) Uani 1 1 d . . . . .
C39 C 0.70390(12) 0.36464(10) 0.81202(9) 0.0408(3) Uani 1 1 d . . . . .
C40A C 0.7199(5) 0.4569(4) 0.8544(4) 0.0659(15) Uani 0.5 1 d . . P D 2
H40A H 0.700153 0.457141 0.916649 0.099 Uiso 0.5 1 calc R U P D 2
H40B H 0.680452 0.498993 0.816578 0.099 Uiso 0.5 1 calc R U P D 2
H40C H 0.789071 0.472551 0.856645 0.099 Uiso 0.5 1 calc R U P D 2
C40B C 0.6682(4) 0.4468(3) 0.8427(4) 0.0537(12) Uani 0.5 1 d . . P D 1
H40D H 0.657919 0.442629 0.907660 0.081 Uiso 0.5 1 calc R U P D 1
H40E H 0.606228 0.461088 0.806580 0.081 Uiso 0.5 1 calc R U P D 1
H40F H 0.716197 0.492271 0.834684 0.081 Uiso 0.5 1 calc R U P D 1
C41A C 0.5929(3) 0.3428(4) 0.8178(3) 0.0648(12) Uani 0.5 1 d . . P D 2
H41A H 0.578725 0.284512 0.793537 0.097 Uiso 0.5 1 calc R U P D 2
H41B H 0.551994 0.385053 0.781579 0.097 Uiso 0.5 1 calc R U P D 2
H41C H 0.578981 0.345376 0.881871 0.097 Uiso 0.5 1 calc R U P D 2
C41B C 0.6329(5) 0.2897(3) 0.8227(3) 0.0800(16) Uani 0.5 1 d . . P D 1
H41D H 0.663270 0.235070 0.806951 0.120 Uiso 0.5 1 calc R U P D 1
H41E H 0.572868 0.298960 0.781657 0.120 Uiso 0.5 1 calc R U P D 1
H41F H 0.617332 0.287300 0.886256 0.120 Uiso 0.5 1 calc R U P D 1
C42A C 0.7682(5) 0.3033(5) 0.8624(4) 0.0652(17) Uani 0.5 1 d . . P D 2
H42A H 0.836138 0.317679 0.854705 0.098 Uiso 0.5 1 calc R U P D 2
H42B H 0.753407 0.244762 0.839165 0.098 Uiso 0.5 1 calc R U P D 2
H42C H 0.758581 0.305965 0.927602 0.098 Uiso 0.5 1 calc R U P D 2
C42B C 0.8076(6) 0.3426(6) 0.8684(5) 0.101(3) Uani 0.5 1 d . . P D 1
H42D H 0.799650 0.337932 0.933796 0.152 Uiso 0.5 1 calc R U P D 1
H42E H 0.854239 0.388864 0.859072 0.152 Uiso 0.5 1 calc R U P D 1
H42F H 0.832046 0.287540 0.846636 0.152 Uiso 0.5 1 calc R U P D 1

loop_
_atom_site_aniso_label
_atom_site_aniso_U_11
_atom_site_aniso_U_22
_atom_site_aniso_U_33
_atom_site_aniso_U_23
_atom_site_aniso_U_13
_atom_site_aniso_U_12
C1 0.0387(7) 0.0272(6) 0.0203(6) 0.0001(5) 0.0025(5) -0.0022(5)
C2 0.0376(6) 0.0275(6) 0.0218(6) -0.0008(5) 0.0007(5) 0.0006(5)
C3 0.0427(7) 0.0356(7) 0.0236(6) 0.0029(5) -0.0015(5) 0.0023(6)
C4 0.0387(7) 0.0401(8) 0.0282(7) 0.0004(6) -0.0040(5) 0.0059(6)
C5 0.0361(7) 0.0361(7) 0.0271(6) -0.0044(5) -0.0005(5) -0.0011(5)
C6 0.0335(7) 0.0475(8) 0.0397(8) -0.0060(7) -0.0013(6) -0.0002(6)
C7 0.0355(7) 0.0588(10) 0.0437(9) -0.0034(8) 0.0027(6) -0.0099(7)
C8 0.0411(8) 0.0513(9) 0.0347(8) -0.0008(7) -0.0010(6) -0.0113(6)
C9 0.0468(9) 0.0765(13) 0.0516(10) 0.0158(9) 0.0005(8) -0.0251(9)
C10 0.0624(11) 0.0705(13) 0.0638(12) 0.0339(10) -0.0101(9) -0.0263(10)
C11 0.0568(10) 0.0469(9) 0.0486(10) 0.0150(8) -0.0086(7) -0.0120(7)
C12 0.0454(8) 0.0381(7) 0.0312(7) 0.0021(6) -0.0010(6) -0.0072(6)
C13 0.0384(7) 0.0362(7) 0.0237(6) -0.0011(5) 0.0010(5) -0.0068(5)
C14 0.0348(6) 0.0329(6) 0.0227(6) -0.0029(5) 0.0019(5) -0.0022(5)
C15 0.0346(6) 0.0275(6) 0.0223(6) -0.0015(5) 0.0024(5) 0.0001(5)
C16 0.0357(6) 0.0263(6) 0.0217(6) 0.0013(5) 0.0009(5) -0.0009(5)
C17 0.0343(6) 0.0252(6) 0.0233(6) 0.0005(5) 0.0001(5) -0.0012(5)
C18 0.0384(7) 0.0344(7) 0.0261(6) 0.0031(5) -0.0026(5) 0.0001(5)
C19 0.0358(7) 0.0377(7) 0.0326(7) 0.0019(6) -0.0035(5) -0.0003(6)
C20 0.0363(7) 0.0298(6) 0.0347(7) -0.0005(5) 0.0014(5) -0.0004(5)
C21 0.0336(7) 0.0403(8) 0.0459(9) -0.0003(7) 0.0022(6) -0.0009(6)
C22 0.0367(7) 0.0469(9) 0.0512(10) -0.0016(7) 0.0114(6) -0.0037(6)
C23 0.0448(8) 0.0411(8) 0.0412(8) -0.0004(7) 0.0110(6) -0.0030(6)
C24 0.0523(9) 0.0712(12) 0.0477(10) -0.0041(9) 0.0224(8) -0.0054(9)
C25 0.0678(11) 0.0845(14) 0.0363(9) -0.0091(9) 0.0192(8) -0.0073(10)
C26 0.0581(10) 0.0640(11) 0.0328(8) -0.0117(8) 0.0079(7) -0.0080(8)
C27 0.0454(8) 0.0413(8) 0.0328(7) -0.0050(6) 0.0079(6) -0.0034(6)
C28 0.0419(7) 0.0315(7) 0.0300(7) -0.0008(5) 0.0070(5) -0.0021(5)
C29 0.0371(7) 0.0252(6) 0.0284(6) -0.0011(5) 0.0040(5) -0.0029(5)
C30 0.0342(6) 0.0243(6) 0.0245(6) -0.0011(5) 0.0016(5) -0.0031(5)
C31 0.0398(7) 0.0334(7) 0.0254(6) 0.0020(5) 0.0015(5) -0.0002(5)
C32 0.0533(8) 0.0409(8) 0.0288(7) 0.0061(6) 0.0029(6) 0.0006(6)
C33 0.0755(12) 0.0544(10) 0.0368(9) 0.0183(8) 0.0046(8) -0.0039(9)
C34 0.0835(15) 0.0900(18) 0.0803(16) 0.0388(14) 0.0181(12) -0.0150(13)
C35 0.181(3) 0.106(2) 0.0313(11) 0.0205(12) -0.0028(14) -0.033(2)
C36 0.1099(19) 0.0670(15) 0.1012(19) 0.0492(14) 0.0216(15) 0.0169(13)
C37 0.0341(6) 0.0321(6) 0.0245(6) 0.0018(5) -0.0008(5) -0.0014(5)
C38 0.0417(7) 0.0328(7) 0.0254(6) 0.0021(5) -0.0001(5) -0.0015(5)
C39 0.0614(9) 0.0391(8) 0.0218(6) 0.0020(6) 0.0044(6) 0.0016(7)
C40A 0.109(5) 0.047(2) 0.044(3) -0.0156(19) 0.019(3) -0.009(3)
C40B 0.089(4) 0.042(2) 0.031(2) -0.0038(16) 0.011(2) 0.009(3)
C41A 0.055(2) 0.104(4) 0.0364(19) 0.012(2) 0.0106(16) -0.019(2)
C41B 0.154(5) 0.052(2) 0.041(2) 0.003(2) 0.045(3) -0.020(3)
C42A 0.084(4) 0.085(4) 0.029(3) 0.020(3) 0.014(3) 0.038(3)
C42B 0.121(7) 0.147(9) 0.028(2) -0.003(4) -0.023(4) 0.067(5)

loop_
_atom_type_symbol
_atom_type_description
_atom_type_scat_dispersion_real
_atom_type_scat_dispersion_imag
_atom_type_scat_source
C C 0.0033 0.0016 'International Tables Vol C Tables 4.2.6.8 and 6.1.1.4'
H H 0.0000 0.0000 'International Tables Vol C Tables 4.2.6.8 and 6.1.1.4'

loop_
_exptl_crystal_face_index_h
_exptl_crystal_face_index_k
_exptl_crystal_face_index_l
_exptl_crystal_face_perp_dist
2 -13 -16 0.0337
17 -5 6 0.1030
-13 14 10 0.0651
2 17 -13 0.0733
17 9 -6 0.0745
-18 6 -5 0.1160
-2 22 -1 0.0629
-7 -20 -2 0.0717
12 16 4 0.0669
-8 19 7 0.0587
5 16 12 0.0694
-9 2 19 0.0719
-16 5 12 0.0716
-14 -8 14 0.0705
-5 -11 17 0.0932

loop_
_geom_angle_atom_site_label_1
_geom_angle_atom_site_label_2
_geom_angle_atom_site_label_3
_geom_angle
_geom_angle_site_symmetry_1
_geom_angle_site_symmetry_3
_geom_angle_publ_flag
C2 C1 C30 120.26(11) . . ?
C2 C1 C31 118.70(11) . . ?
C30 C1 C31 120.60(11) . . ?
C1 C2 C3 121.25(12) . . ?
C1 C2 C15 120.10(11) . . ?
C15 C2 C3 118.54(12) . . ?
C2 C3 H3 119.6 . . ?
C4 C3 C2 120.73(12) . . ?
C4 C3 H3 119.6 . . ?
C3 C4 H4 119.4 . . ?
C3 C4 C5 121.25(12) . . ?
C5 C4 H4 119.4 . . ?
C6 C5 C4 119.88(12) . . ?
C14 C5 C4 120.17(12) . . ?
C14 C5 C6 119.95(13) . . ?
C5 C6 H6 119.5 . . ?
C7 C6 C5 121.10(14) . . ?
C7 C6 H6 119.5 . . ?
C6 C7 H7 119.7 . . ?
C6 C7 C8 120.65(14) . . ?
C8 C7 H7 119.7 . . ?
C7 C8 C13 119.84(14) . . ?
C9 C8 C7 120.87(14) . . ?
C9 C8 C13 119.16(15) . . ?
C8 C9 H9 119.4 . . ?
C10 C9 C8 121.23(16) . . ?
C10 C9 H9 119.4 . . ?
C9 C10 H10 119.9 . . ?
C9 C10 C11 120.23(16) . . ?
C11 C10 H10 119.9 . . ?
C10 C11 H11 120.1 . . ?
C12 C11 C10 119.72(16) . . ?
C12 C11 H11 120.1 . . ?
C11 C12 H12 119.0 . . ?
C11 C12 C13 122.09(14) . . ?
C13 C12 H12 119.0 . . ?
C8 C13 C14 118.53(13) . . ?
C12 C13 C8 117.38(13) . . ?
C12 C13 C14 123.79(12) . . ?
C5 C14 C13 118.37(12) . . ?
C5 C14 C15 117.58(12) . . ?
C13 C14 C15 123.85(12) . . ?
C2 C15 C14 118.87(11) . . ?
C16 C15 C2 116.31(11) . . ?
C16 C15 C14 124.40(11) . . ?
C15 C16 C37 119.82(11) . . ?
C17 C16 C15 120.30(11) . . ?
C17 C16 C37 119.35(11) . . ?
C16 C17 C18 121.07(11) . . ?
C16 C17 C30 120.12(11) . . ?
C30 C17 C18 118.70(11) . . ?
C17 C18 H18 119.7 . . ?
C19 C18 C17 120.63(12) . . ?
C19 C18 H18 119.7 . . ?
C18 C19 H19 119.3 . . ?
C18 C19 C20 121.40(12) . . ?
C20 C19 H19 119.3 . . ?
C21 C20 C19 120.50(12) . . ?
C29 C20 C19 119.98(12) . . ?
C29 C20 C21 119.52(13) . . ?
C20 C21 H21 119.4 . . ?
C22 C21 C20 121.26(14) . . ?
C22 C21 H21 119.4 . . ?
C21 C22 H22 119.7 . . ?
C21 C22 C23 120.56(13) . . ?
C23 C22 H22 119.7 . . ?
C24 C23 C22 120.88(14) . . ?
C24 C23 C28 119.41(14) . . ?
C28 C23 C22 119.59(13) . . ?
C23 C24 H24 119.5 . . ?
C25 C24 C23 121.05(15) . . ?
C25 C24 H24 119.5 . . ?
C24 C25 H25 120.1 . . ?
C24 C25 C26 119.76(16) . . ?
C26 C25 H25 120.1 . . ?
C25 C26 H26 119.8 . . ?
C27 C26 C25 120.43(15) . . ?
C27 C26 H26 119.8 . . ?
C26 C27 H27 119.2 . . ?
C26 C27 C28 121.57(14) . . ?
C28 C27 H27 119.2 . . ?
C23 C28 C27 117.50(13) . . ?
C23 C28 C29 118.99(13) . . ?
C27 C28 C29 123.18(12) . . ?
C20 C29 C28 118.16(12) . . ?
C20 C29 C30 117.79(12) . . ?
C28 C29 C30 123.95(12) . . ?
C1 C30 C17 116.48(11) . . ?
C1 C30 C29 124.24(11) . . ?
C17 C30 C29 118.73(11) . . ?
C32 C31 C1 176.02(15) . . ?
C31 C32 C33 178.60(18) . . ?
C32 C33 C34 109.66(16) . . ?
C32 C33 C35 108.93(17) . . ?
C32 C33 C36 109.12(16) . . ?
C35 C33 C34 109.2(2) . . ?
C33 C34 H34A 109.5 . . ?
C33 C34 H34B 109.5 . . ?
C33 C34 H34C 109.5 . . ?
H34A C34 H34B 109.5 . . ?
H34A C34 H34C 109.5 . . ?
H34B C34 H34C 109.5 . . ?
C33 C35 H35A 109.5 . . ?
C33 C35 H35B 109.5 . . ?
C33 C35 H35C 109.5 . . ?
H35A C35 H35B 109.5 . . ?
H35A C35 H35C 109.5 . . ?
H35B C35 H35C 109.5 . . ?
C33 C36 H36A 109.5 . . ?
C33 C36 H36B 109.5 . . ?
C33 C36 H36C 109.5 . . ?
H36A C36 H36B 109.5 . . ?
H36A C36 H36C 109.5 . . ?
H36B C36 H36C 109.5 . . ?
C38 C37 C16 175.27(14) . . ?
C37 C38 C39 176.93(15) . . ?
C38 C39 C40A 109.0(3) . . ?
C38 C39 C41A 108.52(18) . . ?
C38 C39 C41B 107.17(19) . . ?
C38 C39 C42B 106.2(3) . . ?
C40A C39 C41A 105.6(3) . . ?
C40B C39 C38 111.5(2) . . ?
C40B C39 C41B 112.8(3) . . ?
C40B C39 C42B 109.7(4) . . ?
C41B C39 C42B 109.2(4) . . ?
C42A C39 C38 111.4(3) . . ?
C42A C39 C40A 110.0(4) . . ?
C42A C39 C41A 112.2(3) . . ?
C39 C40A H40A 109.5 . . ?
C39 C40A H40B 109.5 . . ?
C39 C40A H40C 109.5 . . ?
H40A C40A H40B 109.5 . . ?
H40A C40A H40C 109.5 . . ?
H40B C40A H40C 109.5 . . ?
C39 C40B H40D 109.5 . . ?
C39 C40B H40E 109.5 . . ?
C39 C40B H40F 109.5 . . ?
H40D C40B H40E 109.5 . . ?
H40D C40B H40F 109.5 . . ?
H40E C40B H40F 109.5 . . ?
C39 C41A H41A 109.5 . . ?
C39 C41A H41B 109.5 . . ?
C39 C41A H41C 109.5 . . ?
H41A C41A H41B 109.5 . . ?
H41A C41A H41C 109.5 . . ?
H41B C41A H41C 109.5 . . ?
C39 C41B H41D 109.5 . . ?
C39 C41B H41E 109.5 . . ?
C39 C41B H41F 109.5 . . ?
H41D C41B H41E 109.5 . . ?
H41D C41B H41F 109.5 . . ?
H41E C41B H41F 109.5 . . ?
C39 C42A H42A 109.5 . . ?
C39 C42A H42B 109.5 . . ?
C39 C42A H42C 109.5 . . ?
H42A C42A H42B 109.5 . . ?
H42A C42A H42C 109.5 . . ?
H42B C42A H42C 109.5 . . ?
C39 C42B H42D 109.5 . . ?
C39 C42B H42E 109.5 . . ?
C39 C42B H42F 109.5 . . ?
H42D C42B H42E 109.5 . . ?
H42D C42B H42F 109.5 . . ?
H42E C42B H42F 109.5 . . ?

loop_
_geom_bond_atom_site_label_1
_geom_bond_atom_site_label_2
_geom_bond_distance
_geom_bond_site_symmetry_2
_geom_bond_publ_flag
C1 C2 1.4145(18) . ?
C1 C30 1.4218(18) . ?
C1 C31 1.4334(18) . ?
C2 C3 1.4311(18) . ?
C2 C15 1.4292(17) . ?
C3 H3 0.9500 . ?
C3 C4 1.348(2) . ?
C4 H4 0.9500 . ?
C4 C5 1.430(2) . ?
C5 C6 1.4257(19) . ?
C5 C14 1.4061(19) . ?
C6 H6 0.9500 . ?
C6 C7 1.346(2) . ?
C7 H7 0.9500 . ?
C7 C8 1.421(2) . ?
C8 C9 1.412(2) . ?
C8 C13 1.425(2) . ?
C9 H9 0.9500 . ?
C9 C10 1.361(3) . ?
C10 H10 0.9500 . ?
C10 C11 1.401(3) . ?
C11 H11 0.9500 . ?
C11 C12 1.369(2) . ?
C12 H12 0.9500 . ?
C12 C13 1.412(2) . ?
C13 C14 1.4478(19) . ?
C14 C15 1.4544(18) . ?
C15 C16 1.4206(17) . ?
C16 C17 1.4133(18) . ?
C16 C37 1.4341(17) . ?
C17 C18 1.4387(17) . ?
C17 C30 1.4292(17) . ?
C18 H18 0.9500 . ?
C18 C19 1.3449(19) . ?
C19 H19 0.9500 . ?
C19 C20 1.428(2) . ?
C20 C21 1.4227(19) . ?
C20 C29 1.4097(19) . ?
C21 H21 0.9500 . ?
C21 C22 1.353(2) . ?
C22 H22 0.9500 . ?
C22 C23 1.420(2) . ?
C23 C24 1.416(2) . ?
C23 C28 1.419(2) . ?
C24 H24 0.9500 . ?
C24 C25 1.367(3) . ?
C25 H25 0.9500 . ?
C25 C26 1.402(2) . ?
C26 H26 0.9500 . ?
C26 C27 1.366(2) . ?
C27 H27 0.9500 . ?
C27 C28 1.420(2) . ?
C28 C29 1.4471(19) . ?
C29 C30 1.4505(18) . ?
C31 C32 1.193(2) . ?
C32 C33 1.476(2) . ?
C33 C34 1.536(3) . ?
C33 C35 1.522(3) . ?
C33 C36 1.523(3) . ?
C34 H34A 0.9800 . ?
C34 H34B 0.9800 . ?
C34 H34C 0.9800 . ?
C35 H35A 0.9800 . ?
C35 H35B 0.9800 . ?
C35 H35C 0.9800 . ?
C36 H36A 0.9800 . ?
C36 H36B 0.9800 . ?
C36 H36C 0.9800 . ?
C37 C38 1.1971(18) . ?
C38 C39 1.4779(19) . ?
C39 C40A 1.560(6) . ?
C39 C40B 1.450(5) . ?
C39 C41A 1.576(4) . ?
C39 C41B 1.532(5) . ?
C39 C42A 1.444(7) . ?
C39 C42B 1.608(7) . ?
C40A H40A 0.9800 . ?
C40A H40B 0.9800 . ?
C40A H40C 0.9800 . ?
C40B H40D 0.9800 . ?
C40B H40E 0.9800 . ?
C40B H40F 0.9800 . ?
C41A H41A 0.9800 . ?
C41A H41B 0.9800 . ?
C41A H41C 0.9800 . ?
C41B H41D 0.9800 . ?
C41B H41E 0.9800 . ?
C41B H41F 0.9800 . ?
C42A H42A 0.9800 . ?
C42A H42B 0.9800 . ?
C42A H42C 0.9800 . ?
C42B H42D 0.9800 . ?
C42B H42E 0.9800 . ?
C42B H42F 0.9800 . ?

loop_
_geom_torsion_atom_site_label_1
_geom_torsion_atom_site_label_2
_geom_torsion_atom_site_label_3
_geom_torsion_atom_site_label_4
_geom_torsion
_geom_torsion_site_symmetry_1
_geom_torsion_site_symmetry_2
_geom_torsion_site_symmetry_3
_geom_torsion_site_symmetry_4
_geom_torsion_publ_flag
C1 C2 C3 C4 -179.07(13) . . . . ?
C1 C2 C15 C14 -167.30(11) . . . . ?
C1 C2 C15 C16 19.87(18) . . . . ?
C2 C1 C30 C17 -20.41(17) . . . . ?
C2 C1 C30 C29 168.24(12) . . . . ?
C2 C3 C4 C5 -8.1(2) . . . . ?
C2 C15 C16 C17 -21.71(18) . . . . ?
C2 C15 C16 C37 149.88(12) . . . . ?
C3 C2 C15 C14 16.35(18) . . . . ?
C3 C2 C15 C16 -156.49(12) . . . . ?
C3 C4 C5 C6 -174.67(13) . . . . ?
C3 C4 C5 C14 5.0(2) . . . . ?
C4 C5 C6 C7 175.68(14) . . . . ?
C4 C5 C14 C13 -166.55(12) . . . . ?
C4 C5 C14 C15 8.57(19) . . . . ?
C5 C6 C7 C8 -5.8(2) . . . . ?
C5 C14 C15 C2 -19.07(18) . . . . ?
C5 C14 C15 C16 153.14(13) . . . . ?
C6 C5 C14 C13 13.16(19) . . . . ?
C6 C5 C14 C15 -171.72(12) . . . . ?
C6 C7 C8 C9 -169.67(16) . . . . ?
C6 C7 C8 C13 6.1(2) . . . . ?
C7 C8 C9 C10 172.27(19) . . . . ?
C7 C8 C13 C12 -170.66(14) . . . . ?
C7 C8 C13 C14 3.3(2) . . . . ?
C8 C9 C10 C11 -0.4(3) . . . . ?
C8 C13 C14 C5 -12.64(19) . . . . ?
C8 C13 C14 C15 172.57(13) . . . . ?
C9 C8 C13 C12 5.1(2) . . . . ?
C9 C8 C13 C14 179.05(14) . . . . ?
C9 C10 C11 C12 2.5(3) . . . . ?
C10 C11 C12 C13 -0.6(3) . . . . ?
C11 C12 C13 C8 -3.2(2) . . . . ?
C11 C12 C13 C14 -176.74(14) . . . . ?
C12 C13 C14 C5 160.86(13) . . . . ?
C12 C13 C14 C15 -13.9(2) . . . . ?
C13 C8 C9 C10 -3.5(3) . . . . ?
C13 C14 C15 C2 155.76(12) . . . . ?
C13 C14 C15 C16 -32.0(2) . . . . ?
C14 C5 C6 C7 -4.0(2) . . . . ?
C14 C15 C16 C17 165.90(12) . . . . ?
C14 C15 C16 C37 -22.51(19) . . . . ?
C15 C2 C3 C4 -2.8(2) . . . . ?
C15 C16 C17 C18 178.67(12) . . . . ?
C15 C16 C17 C30 2.55(18) . . . . ?
C16 C17 C18 C19 -176.71(13) . . . . ?
C16 C17 C30 C1 18.59(17) . . . . ?
C16 C17 C30 C29 -169.56(11) . . . . ?
C17 C18 C19 C20 -7.8(2) . . . . ?
C18 C17 C30 C1 -157.62(12) . . . . ?
C18 C17 C30 C29 14.23(17) . . . . ?
C18 C19 C20 C21 -177.71(14) . . . . ?
C18 C19 C20 C29 2.0(2) . . . . ?
C19 C20 C21 C22 174.66(15) . . . . ?
C19 C20 C29 C28 -164.88(12) . . . . ?
C19 C20 C29 C30 11.69(19) . . . . ?
C20 C21 C22 C23 -5.9(2) . . . . ?
C20 C29 C30 C1 151.56(13) . . . . ?
C20 C29 C30 C17 -19.61(17) . . . . ?
C21 C20 C29 C28 14.83(19) . . . . ?
C21 C20 C29 C30 -168.59(12) . . . . ?
C21 C22 C23 C24 -169.37(16) . . . . ?
C21 C22 C23 C28 6.6(2) . . . . ?
C22 C23 C24 C25 172.12(19) . . . . ?
C22 C23 C28 C27 -170.15(14) . . . . ?
C22 C23 C28 C29 3.4(2) . . . . ?
C23 C24 C25 C26 -0.9(3) . . . . ?
C23 C28 C29 C20 -13.97(19) . . . . ?
C23 C28 C29 C30 169.68(13) . . . . ?
C24 C23 C28 C27 5.9(2) . . . . ?
C24 C23 C28 C29 179.49(15) . . . . ?
C24 C25 C26 C27 3.5(3) . . . . ?
C25 C26 C27 C28 -1.3(3) . . . . ?
C26 C27 C28 C23 -3.4(2) . . . . ?
C26 C27 C28 C29 -176.70(15) . . . . ?
C27 C28 C29 C20 159.22(14) . . . . ?
C27 C28 C29 C30 -17.1(2) . . . . ?
C28 C23 C24 C25 -3.9(3) . . . . ?
C28 C29 C30 C1 -32.08(19) . . . . ?
C28 C29 C30 C17 156.74(12) . . . . ?
C29 C20 C21 C22 -5.1(2) . . . . ?
C30 C1 C2 C3 177.45(12) . . . . ?
C30 C1 C2 C15 1.20(19) . . . . ?
C30 C17 C18 C19 -0.5(2) . . . . ?
C31 C1 C2 C3 5.03(19) . . . . ?
C31 C1 C2 C15 -171.22(12) . . . . ?
C31 C1 C30 C17 151.86(12) . . . . ?
C31 C1 C30 C29 -19.49(19) . . . . ?
C37 C16 C17 C18 7.04(19) . . . . ?
C37 C16 C17 C30 -169.08(12) . . . . ?

loop_
_exptl_oxdiff_crystal_face_indexfrac_h
_exptl_oxdiff_crystal_face_indexfrac_k
_exptl_oxdiff_crystal_face_indexfrac_l
_exptl_oxdiff_crystal_face_x
_exptl_oxdiff_crystal_face_y
_exptl_oxdiff_crystal_face_z
2.2381 -13.1992 -16.4278 -0.0784 -0.9969 0.0090
17.3220 -5.1886 5.9155 0.0032 0.0454 -0.9990
-12.7703 13.9697 9.5592 0.0615 0.7785 0.6247
2.1037 17.2720 -12.5529 -0.9435 0.0743 0.3229
17.3923 8.8815 -5.6017 -0.7703 0.0603 -0.6348
-17.5043 5.6950 -5.0910 0.0071 -0.0001 1.0000
-2.1159 21.6178 -0.6856 -0.6714 0.6372 0.3784
-7.2319 -19.9677 -2.0810 0.7184 -0.6815 0.1394
12.2593 16.0386 3.5773 -0.6460 0.6127 -0.4553
-8.1598 18.6531 7.0658 -0.2455 0.8293 0.5020
5.0562 16.1601 12.1146 -0.2751 0.9280 -0.2513
-9.2369 1.9993 19.0321 0.6424 0.7521 0.1471
-16.4204 4.6294 11.9263 0.4958 0.5802 0.6462
-14.2462 -7.6209 13.5897 0.8934 0.2645 0.3631
-5.0329 -11.3466 17.2872 0.9414 0.2790 -0.1894
